data_1559293
loop_
_publ_author_name
'Muhl, Christian'
'Zengerling, Lydia'
'Gro\&s, Jonathan'
'Eckhardt, Paul'
'Opatz, Till'
'Besenius, Pol'
'Barz, Matthias'

_publ_section_title
;
 Insight into the synthesis of N-methylated polypeptides
;
_journal_issue 43
_journal_name_full 'Polymer Chemistry'
_journal_page_first 6919
_journal_page_last 6927
_journal_paper_doi 10.1039/D0PY01055C
_journal_volume 11
_journal_year 2020
_chemical_absolute_configuration syn
_chemical_formula_moiety 'C7 H11 N O3 S'
_chemical_formula_sum 'C7 H11 N O3 S'
_chemical_formula_weight 189.23
_space_group_crystal_system monoclinic
_space_group_IT_number 4
_space_group_name_Hall 'P 2yb'
_space_group_name_H-M_alt 'P 1 21 1'
_atom_sites_solution_hydrogens geom
_audit_creation_method SHELXL-2018/3
_audit_update_record
;
2020-01-09 deposited with the CCDC.	2020-10-06 downloaded from the CCDC.
;
_cell_angle_alpha 90
_cell_angle_beta 100.168(11)
_cell_angle_gamma 90
_cell_formula_units_Z 2
_cell_length_a 7.9782(10)
_cell_length_b 5.9102(5)
_cell_length_c 9.3714(13)
_cell_measurement_reflns_used 5273
_cell_measurement_temperature 120(2)
_cell_measurement_theta_max 28.19
_cell_measurement_theta_min 3.10
_cell_volume 434.95(9)
_computing_cell_refinement 'STOE X-AREA'
_computing_data_collection 'STOE X-AREA'
_computing_data_reduction 'STOE X-RED'
_computing_structure_refinement 'SHELXL-2018/3 (Sheldrick, 2018)'
_computing_structure_solution SIR-2004
_diffrn_ambient_temperature 120(2)
_diffrn_detector 'image plate (34 cm diameter)'
_diffrn_detector_area_resol_mean 6.67
_diffrn_detector_type STOE
_diffrn_measured_fraction_theta_full 0.995
_diffrn_measured_fraction_theta_max 0.984
_diffrn_measurement_details ' 211 frames, detector distance = 60 mm'
_diffrn_measurement_device '2-circle goniometer'
_diffrn_measurement_device_type 'STOE IPDS 2T'
_diffrn_measurement_method 'rotation method'
_diffrn_radiation_type MoK\a
_diffrn_radiation_wavelength 0.71073
_diffrn_reflns_av_R_equivalents 0.0562
_diffrn_reflns_av_unetI/netI 0.0611
_diffrn_reflns_Laue_measured_fraction_full 0.995
_diffrn_reflns_Laue_measured_fraction_max 0.984
_diffrn_reflns_limit_h_max 10
_diffrn_reflns_limit_h_min -10
_diffrn_reflns_limit_k_max 7
_diffrn_reflns_limit_k_min -7
_diffrn_reflns_limit_l_max 12
_diffrn_reflns_limit_l_min -11
_diffrn_reflns_number 3577
_diffrn_reflns_point_group_measured_fraction_full 0.992
_diffrn_reflns_point_group_measured_fraction_max 0.973
_diffrn_reflns_theta_full 25.242
_diffrn_reflns_theta_max 27.983
_diffrn_reflns_theta_min 3.096
_diffrn_source 'sealed X-ray tube, 12 x 0.4 mm long-fine focus'
_exptl_absorpt_coefficient_mu 0.339
_exptl_absorpt_correction_type none
_exptl_crystal_colour colourless
_exptl_crystal_density_diffrn 1.445
_exptl_crystal_description block
_exptl_crystal_F_000 200
_exptl_crystal_size_max 0.180
_exptl_crystal_size_mid 0.110
_exptl_crystal_size_min 0.070
_refine_diff_density_max 0.400
_refine_diff_density_min -0.577
_refine_diff_density_rms 0.094
_refine_ls_abs_structure_details
;
 Flack x determined using 574 quotients [(I+)-(I-)]/[(I+)+(I-)]
 (Parsons, Flack and Wagner, Acta Cryst. B69 (2013) 249-259).
;
_refine_ls_abs_structure_Flack 0.1(2)
_refine_ls_extinction_method none
_refine_ls_goodness_of_fit_ref 1.058
_refine_ls_hydrogen_treatment constr
_refine_ls_matrix_type full
_refine_ls_number_parameters 111
_refine_ls_number_reflns 2055
_refine_ls_number_restraints 1
_refine_ls_restrained_S_all 1.058
_refine_ls_R_factor_all 0.0991
_refine_ls_R_factor_gt 0.0756
_refine_ls_shift/su_max 0.000
_refine_ls_shift/su_mean 0.000
_refine_ls_structure_factor_coef Fsqd
_refine_ls_weighting_details 'w=1/[\s^2^(Fo^2^)+(0.0783P)^2^+1.1204P] where P=(Fo^2^+2Fc^2^)/3'
_refine_ls_weighting_scheme calc
_refine_ls_wR_factor_gt 0.1762
_refine_ls_wR_factor_ref 0.1951
_reflns_Friedel_coverage 0.804
_reflns_Friedel_fraction_full 0.987
_reflns_Friedel_fraction_max 0.959
_reflns_number_gt 1637
_reflns_number_total 2055
_reflns_threshold_expression 'I > 2\s(I)'
_cod_data_source_file d0py01055c2.cif
_cod_data_source_block cmlz9-nca
_cod_depositor_comments 'Adding full bibliography for 1559292--1559293.cif.'
_cod_original_sg_symbol_H-M 'P 21'
_cod_database_code 1559293
_shelx_shelxl_version_number 2018/3
_shelx_space_group_comment
;
The symmetry employed for this shelxl refinement is uniquely defined
by the following loop, which should always be used as a source of
symmetry information in preference to the above space-group names.
They are only intended as comments.
;
_shelx_estimated_absorpt_t_min 0.942
_shelx_estimated_absorpt_t_max 0.977

loop_
_space_group_symop_operation_xyz
'x, y, z'
'-x, y+1/2, -z'

loop_
_atom_site_label
_atom_site_type_symbol
_atom_site_fract_x
_atom_site_fract_y
_atom_site_fract_z
_atom_site_U_iso_or_equiv
_atom_site_adp_type
_atom_site_occupancy
_atom_site_site_symmetry_order
_atom_site_calc_flag
_atom_site_refinement_flags_posn
_atom_site_refinement_flags_adp
_atom_site_refinement_flags_occupancy
_atom_site_disorder_assembly
_atom_site_disorder_group
C1 C 0.3591(9) 0.5055(12) 0.1791(8) 0.0299(15) Uani 1 1 d . . . . .
H1 H 0.434106 0.620523 0.143763 0.036 Uiso 1 1 calc R U . . .
C2 C 0.4730(10) 0.3211(13) 0.2568(9) 0.0333(15) Uani 1 1 d . . . . .
O3 O 0.4537(7) 0.1287(9) 0.1708(6) 0.0361(12) Uani 1 1 d . . . . .
C4 C 0.3304(10) 0.1708(12) 0.0498(8) 0.0326(16) Uani 1 1 d . . . . .
N5 N 0.2717(8) 0.3826(11) 0.0542(7) 0.0308(13) Uani 1 1 d . . . . .
O6 O 0.5715(7) 0.3281(10) 0.3671(6) 0.0387(13) Uani 1 1 d . . . . .
O7 O 0.2908(8) 0.0258(9) -0.0420(6) 0.0427(14) Uani 1 1 d . . . . .
C8 C 0.1559(11) 0.4847(14) -0.0643(9) 0.0377(17) Uani 1 1 d . . . . .
H8A H 0.212787 0.611013 -0.103920 0.057 Uiso 1 1 calc R U . . .
H8B H 0.055037 0.540584 -0.029064 0.057 Uiso 1 1 calc R U . . .
H8C H 0.121503 0.371611 -0.140333 0.057 Uiso 1 1 calc R U . . .
C9 C 0.2486(9) 0.6276(12) 0.2700(8) 0.0310(14) Uani 1 1 d . . . . .
H9A H 0.206705 0.769489 0.219884 0.037 Uiso 1 1 calc R U . . .
H9B H 0.319929 0.669658 0.363730 0.037 Uiso 1 1 calc R U . . .
C10 C 0.0943(10) 0.4908(14) 0.3007(9) 0.0361(17) Uani 1 1 d . . . . .
H10A H 0.016168 0.463642 0.207874 0.043 Uiso 1 1 calc R U . . .
H10B H 0.032224 0.582738 0.362774 0.043 Uiso 1 1 calc R U . . .
S11 S 0.1488(2) 0.2210(3) 0.3887(2) 0.0366(5) Uani 1 1 d . . . . .
C12 C 0.2588(11) 0.3169(14) 0.5633(8) 0.0385(17) Uani 1 1 d . . . . .
H12A H 0.375941 0.358497 0.556171 0.058 Uiso 1 1 calc R U . . .
H12B H 0.260397 0.195239 0.634650 0.058 Uiso 1 1 calc R U . . .
H12C H 0.199805 0.448869 0.593954 0.058 Uiso 1 1 calc R U . . .

loop_
_atom_site_aniso_label
_atom_site_aniso_U_11
_atom_site_aniso_U_22
_atom_site_aniso_U_33
_atom_site_aniso_U_23
_atom_site_aniso_U_13
_atom_site_aniso_U_12
C1 0.033(4) 0.026(3) 0.030(4) -0.003(3) 0.005(3) 0.000(3)
C2 0.033(4) 0.025(3) 0.041(4) -0.003(3) 0.004(3) -0.001(3)
O3 0.035(3) 0.027(2) 0.045(3) -0.001(2) 0.004(2) 0.006(2)
C4 0.040(4) 0.028(4) 0.029(3) -0.001(3) 0.006(3) -0.003(3)
N5 0.034(3) 0.025(3) 0.030(3) -0.004(2) -0.001(2) 0.000(2)
O6 0.037(3) 0.036(3) 0.040(3) 0.001(2) -0.002(2) 0.003(2)
O7 0.053(3) 0.030(3) 0.045(3) -0.011(3) 0.009(3) -0.004(3)
C8 0.048(4) 0.030(4) 0.032(4) 0.003(3) -0.001(3) -0.001(3)
C9 0.037(3) 0.022(3) 0.032(3) -0.004(3) 0.000(3) 0.000(3)
C10 0.033(4) 0.042(4) 0.034(4) -0.002(3) 0.006(3) 0.002(3)
S11 0.0415(9) 0.0296(8) 0.0384(9) -0.0035(8) 0.0061(7) -0.0045(9)
C12 0.048(4) 0.033(4) 0.035(4) 0.001(3) 0.006(3) 0.004(4)

loop_
_atom_type_symbol
_atom_type_description
_atom_type_scat_dispersion_real
_atom_type_scat_dispersion_imag
_atom_type_scat_source
C C 0.0033 0.0016 'International Tables Vol C Tables 4.2.6.8 and 6.1.1.4'
H H 0.0000 0.0000 'International Tables Vol C Tables 4.2.6.8 and 6.1.1.4'
N N 0.0061 0.0033 'International Tables Vol C Tables 4.2.6.8 and 6.1.1.4'
O O 0.0106 0.0060 'International Tables Vol C Tables 4.2.6.8 and 6.1.1.4'
S S 0.1246 0.1234 'International Tables Vol C Tables 4.2.6.8 and 6.1.1.4'

loop_
_geom_angle_atom_site_label_1
_geom_angle_atom_site_label_2
_geom_angle_atom_site_label_3
_geom_angle
_geom_angle_site_symmetry_1
_geom_angle_site_symmetry_3
_geom_angle_publ_flag
N5 C1 C9 116.7(6) . . ?
N5 C1 C2 100.9(6) . . ?
C9 C1 C2 115.5(6) . . ?
N5 C1 H1 107.7 . . ?
C9 C1 H1 107.7 . . ?
C2 C1 H1 107.7 . . ?
O6 C2 O3 121.7(7) . . ?
O6 C2 C1 130.0(7) . . ?
O3 C2 C1 108.3(6) . . ?
C4 O3 C2 108.6(5) . . ?
O7 C4 N5 129.2(7) . . ?
O7 C4 O3 120.7(7) . . ?
N5 C4 O3 110.1(6) . . ?
C4 N5 C8 123.1(7) . . ?
C4 N5 C1 111.9(6) . . ?
C8 N5 C1 124.3(7) . . ?
N5 C8 H8A 109.5 . . ?
N5 C8 H8B 109.5 . . ?
H8A C8 H8B 109.5 . . ?
N5 C8 H8C 109.5 . . ?
H8A C8 H8C 109.5 . . ?
H8B C8 H8C 109.5 . . ?
C1 C9 C10 114.7(6) . . ?
C1 C9 H9A 108.6 . . ?
C10 C9 H9A 108.6 . . ?
C1 C9 H9B 108.6 . . ?
C10 C9 H9B 108.6 . . ?
H9A C9 H9B 107.6 . . ?
C9 C10 S11 114.3(5) . . ?
C9 C10 H10A 108.7 . . ?
S11 C10 H10A 108.7 . . ?
C9 C10 H10B 108.7 . . ?
S11 C10 H10B 108.7 . . ?
H10A C10 H10B 107.6 . . ?
C12 S11 C10 100.1(4) . . ?
S11 C12 H12A 109.5 . . ?
S11 C12 H12B 109.5 . . ?
H12A C12 H12B 109.5 . . ?
S11 C12 H12C 109.5 . . ?
H12A C12 H12C 109.5 . . ?
H12B C12 H12C 109.5 . . ?

loop_
_geom_bond_atom_site_label_1
_geom_bond_atom_site_label_2
_geom_bond_distance
_geom_bond_site_symmetry_2
_geom_bond_publ_flag
C1 N5 1.447(9) . ?
C1 C9 1.513(9) . ?
C1 C2 1.520(10) . ?
C1 H1 1.0000 . ?
C2 O6 1.183(9) . ?
C2 O3 1.387(9) . ?
O3 C4 1.386(9) . ?
C4 O7 1.215(8) . ?
C4 N5 1.340(10) . ?
N5 C8 1.445(10) . ?
C8 H8A 0.9800 . ?
C8 H8B 0.9800 . ?
C8 H8C 0.9800 . ?
C9 C10 1.542(10) . ?
C9 H9A 0.9900 . ?
C9 H9B 0.9900 . ?
C10 S11 1.813(8) . ?
C10 H10A 0.9900 . ?
C10 H10B 0.9900 . ?
S11 C12 1.806(8) . ?
C12 H12A 0.9800 . ?
C12 H12B 0.9800 . ?
C12 H12C 0.9800 . ?

loop_
_geom_torsion_atom_site_label_1
_geom_torsion_atom_site_label_2
_geom_torsion_atom_site_label_3
_geom_torsion_atom_site_label_4
_geom_torsion
_geom_torsion_site_symmetry_1
_geom_torsion_site_symmetry_2
_geom_torsion_site_symmetry_3
_geom_torsion_site_symmetry_4
_geom_torsion_publ_flag
N5 C1 C2 O6 -179.2(8) . . . . ?
C9 C1 C2 O6 -52.4(11) . . . . ?
N5 C1 C2 O3 4.6(8) . . . . ?
C9 C1 C2 O3 131.5(7) . . . . ?
O6 C2 O3 C4 -180.0(7) . . . . ?
C1 C2 O3 C4 -3.5(8) . . . . ?
C2 O3 C4 O7 -179.8(7) . . . . ?
C2 O3 C4 N5 0.7(8) . . . . ?
O7 C4 N5 C8 -6.4(13) . . . . ?
O3 C4 N5 C8 173.0(7) . . . . ?
O7 C4 N5 C1 -176.8(8) . . . . ?
O3 C4 N5 C1 2.6(9) . . . . ?
C9 C1 N5 C4 -130.4(7) . . . . ?
C2 C1 N5 C4 -4.4(8) . . . . ?
C9 C1 N5 C8 59.3(10) . . . . ?
C2 C1 N5 C8 -174.6(7) . . . . ?
N5 C1 C9 C10 43.7(9) . . . . ?
C2 C1 C9 C10 -74.7(8) . . . . ?
C1 C9 C10 S11 56.9(8) . . . . ?
C9 C10 S11 C12 67.5(6) . . . . ?
